data_2007492
loop_
_publ_author_name
' Laurent Boyer'
' Jean-Michel Savariault'
' Jo\"elle Carpena'
' Jean-Louis Lacout'

_publ_section_title
;
Neodymium-Substituted Britholite Compound
;
_journal_name_full 'Acta Crystallographica Section C'
_journal_page_first 1057
_journal_page_last 1059
_journal_volume 54
_journal_year 1998
_chemical_formula_analytical 'Ca9.1 F1.5 Nd0.9 O24.25 P5.1 Si0.9'
_chemical_formula_moiety '(Ca9.02, Nd0.98)[(PO4)5.1,(SiO4)0.9]F1.53 O0.27'
_chemical_formula_structural '(Ca9.02, Nd0.98)((PO4)5.1,(SiO4)0.9)F1.53 O0.27'
_chemical_formula_sum 'Ca9 F1.5 Nd O24.25 P5 Si'
_chemical_formula_weight 1104.40
_chemical_name_common britholite
_space_group_IT_number 176
_symmetry_cell_setting hexagonal
_symmetry_space_group_name_Hall '-P 6c'
_symmetry_space_group_name_H-M 'P 63/m'
_cell_angle_alpha 90.00
_cell_angle_beta 90.00
_cell_angle_gamma 120.00
_cell_formula_units_Z 1
_cell_length_a 9.3938(8)
_cell_length_b 9.3938(8)
_cell_length_c 6.9013(5)
_cell_measurement_temperature 293(2)
_cell_volume 527.40(7)
_diffrn_ambient_temperature 293(2)
_exptl_crystal_density_diffrn 3.47
_exptl_crystal_density_meas 3.4
_refine_ls_R_factor_obs .0346
_refine_ls_wR_factor_obs .0924
_cod_database_code 2007492

loop_
_symmetry_equiv_pos_as_xyz
'x, y, z'
'-x, -y, z+1/2'
'-y, x-y, z'
'-x+y, -x, z'
'y, -x+y, z+1/2'
'x-y, x, z+1/2'
'-x, -y, -z'
'x, y, -z-1/2'
'y, -x+y, -z'
'x-y, x, -z'
'-y, x-y, -z-1/2'
'-x+y, -x, -z-1/2'

loop_
_atom_site_aniso_label
_atom_site_aniso_U_11
_atom_site_aniso_U_22
_atom_site_aniso_U_33
_atom_site_aniso_U_12
_atom_site_aniso_U_13
_atom_site_aniso_U_23
P .0079(2) .0070(2) .0064(2) .0044(2) .000 .000
Si .0079(2) .0070(2) .0064(2) .0044(2) .000 .000
Ca1 .01398(13) .01398(13) .0073(2) .00699(6) .000 .000
Nd1 .01398(13) .01398(13) .0073(2) .00699(6) .000 .000
Ca2 .01385(13) .00999(12) .00830(13) .00603(9) .000 .000
Nd2 .01385(13) .00999(12) .00830(13) .00603(9) .000 .000
F .011(2) .011(2) .029(18) .0053(8) .000 .000
O4 .017(15) .017(15) .02(7) .008(7) .000 .000
O1 .0177(7) .0124(6) .0129(6) .0112(6) .000 .000
O2 .0087(6) .0108(6) .0239(8) .0039(5) .000 .000
O3 .0305(7) .0156(5) .0111(4) .0149(5) -.0089(5) -.0053(4)

loop_
_atom_site_label
_atom_site_fract_x
_atom_site_fract_y
_atom_site_fract_z
_atom_site_U_iso_or_equiv
_atom_site_thermal_displace_type
_atom_site_calc_flag
_atom_site_refinement_flags
_atom_site_occupancy
_atom_site_disorder_group
_atom_site_type_symbol
P .39748(7) .36879(7) .2500 .00679(10) Uani d SP .85 . P
Si .39748(7) .36879(7) .2500 .00679(10) Uani d SP .15 . Si
Ca1 .3333 .6667 .00051(7) .01174(10) Uani d SP .96 . Ca
Nd1 .3333 .6667 .00051(7) .01174(10) Uani d SP .04 . Nd
Ca2 .23845(4) .99067(4) .2500 .01068(9) Uani d SP .86 . Ca
Nd2 .23845(4) .99067(4) .2500 .01068(9) Uani d SP .14 . Nd
F .0000 .0000 .2500 .017(6) Uani d SP .77 . F
O4 .0000 .0000 .298(4) .017(16) Uani d SP .07 . O
O1 .3249(2) .4845(2) .2500 .0127(3) Uani d S 1 . O
O2 .5878(2) .4667(2) .2500 .0149(3) Uani d S 1 . O
O3 .3413(2) .2561(2) .0701(2) .0176(2) Uani d . 1 . O

loop_
_geom_bond_atom_site_label_1
_geom_bond_atom_site_label_2
_geom_bond_site_symmetry_2
_geom_bond_distance
_geom_bond_publ_flag
P O1 . 1.545(2) yes
P O3 . 1.5436(13) yes
P O3 8_556 1.5436(13) yes
P O2 . 1.549(2) yes
P Nd2 1_545 3.0890(7) ?
P Ca2 1_545 3.0890(7) ?
P Ca1 2_665 3.2150(6) ?
P Nd1 2_665 3.2150(6) ?
P Ca1 7_665 3.2150(6) ?
P Nd1 7_665 3.2150(6) ?
P Ca2 3_665 3.2314(7) ?
P Nd2 3_665 3.2314(7) ?
Si O1 . 1.545(2) ?
Si O3 . 1.5436(13) ?
Si O3 8_556 1.5436(13) ?
Si O2 . 1.549(2) ?
Si Nd2 1_545 3.0890(7) ?
Si Ca2 1_545 3.0890(7) ?
Si Ca1 2_665 3.2150(6) ?
Si Nd1 2_665 3.2150(6) ?
Si Ca1 7_665 3.2150(6) ?
Si Nd1 7_665 3.2150(6) ?
Si Nd2 3_665 3.2314(7) ?
Si Ca2 3_665 3.2314(7) ?
Ca1 O1 4_565 2.4007(13) ?
Ca1 O1 3_665 2.4007(13) ?
Ca1 O1 . 2.4007(13) yes
Ca1 O2 10 2.4565(14) yes
Ca1 O2 9_565 2.4565(14) ?
Ca1 O2 7_665 2.4566(14) ?
Ca1 O3 9_565 2.808(2) yes
Ca1 O3 10 2.808(2) ?
Ca1 O3 7_665 2.808(2) ?
Ca1 P 9_565 3.2150(6) ?
Ca1 Si 9_565 3.2150(6) ?
Ca1 P 10 3.2150(6) ?
Nd1 O1 4_565 2.4007(13) ?
Nd1 O1 3_665 2.4007(13) ?
Nd1 O1 . 2.4007(13) ?
Nd1 O2 10 2.4565(14) ?
Nd1 O2 9_565 2.4565(14) ?
Nd1 O2 7_665 2.4566(14) ?
Nd1 O3 9_565 2.808(2) ?
Nd1 O3 10 2.808(2) ?
Nd1 O3 7_665 2.808(2) ?
Nd1 Si 9_565 3.2150(6) ?
Nd1 P 9_565 3.2150(6) ?
Nd1 Si 10 3.2150(6) ?
Ca2 F 1_565 2.2851(4) yes
Ca2 O4 8_566 2.309(4) yes
Ca2 O4 1_565 2.309(3) ?
Ca2 O3 9_565 2.3521(13) yes
Ca2 O3 5_565 2.3521(13) ?
Ca2 O2 3_665 2.404(2) yes
Ca2 O3 8_566 2.5067(14) yes
Ca2 O3 1_565 2.5067(14) ?
Ca2 O1 4_565 2.672(2) yes
Ca2 Si 1_565 3.0890(7) ?
Ca2 P 1_565 3.0890(7) ?
Ca2 P 4_565 3.2314(7) ?
Nd2 F 1_565 2.2851(4) ?
Nd2 O4 8_566 2.31(4) ?
Nd2 O4 1_565 2.31(3) ?
Nd2 O3 9_565 2.3521(13) ?
Nd2 O3 5_565 2.3521(13) ?
Nd2 O2 3_665 2.404(2) ?
Nd2 O3 8_566 2.5067(14) ?
Nd2 O3 1_565 2.5067(14) ?
Nd2 O1 4_565 2.672(2) ?
Nd2 Si 1_565 3.0890(7) ?
Nd2 P 1_565 3.0890(7) ?
Nd2 P 4_565 3.2314(7) ?
F O4 8_556 .3(3) ?
F Nd2 4_455 2.2851(4) ?
F Ca2 4_455 2.2851(4) ?
F Ca2 3_665 2.2851(4) ?
F Nd2 3_665 2.2851(4) ?
F Ca2 1_545 2.2851(4) ?
F Nd2 1_545 2.2851(4) ?
O4 O4 8_556 .7(5) ?
O4 Nd2 4_455 2.31(4) ?
O4 Ca2 4_455 2.31(4) ?
O4 Ca2 3_665 2.31(4) ?
O4 Nd2 3_665 2.31(4) ?
O4 Ca2 1_545 2.31(4) ?
O4 Nd2 1_545 2.31(4) ?
O1 Nd1 8_556 2.4007(13) ?
O1 Ca1 8_556 2.4007(13) ?
O1 Nd2 3_665 2.672(2) ?
O1 Ca2 3_665 2.672(2) ?
O2 Nd2 4_565 2.404(2) ?
O2 Ca2 4_565 2.404(2) ?
O2 Ca1 7_665 2.4566(14) ?
O2 Nd1 7_665 2.4566(14) ?
O2 Nd1 2_665 2.4566(14) ?
O2 Ca1 2_665 2.4566(14) ?
O3 Nd2 10_655 2.3522(13) ?
O3 Ca2 10_655 2.3522(13) ?
O3 Nd2 1_545 2.5067(14) ?
O3 Ca2 1_545 2.5067(14) ?
O3 Ca1 7_665 2.809(2) ?
O3 Nd1 7_665 2.809(2) ?
